data_7225175
loop_
_publ_author_name
'Kundu, Subrata'
'Nagapradeep, N.'
'Mohapatra, Balaram'
'Biswas, Sourav'
'Verma, Sandeep'
'Chandrasekhar, Vadapalli'

_publ_section_title
;
 Organostannoxane-supported nucleobase arrays: synthesis and
 supramolecular structures of polymeric and molecular organotin complexes
 containing guanine, uracil and 2-aminopurine
;
_journal_issue 25
_journal_name_full CrystEngComm
_journal_page_first 4807
_journal_paper_doi 10.1039/C6CE00719H
_journal_volume 18
_journal_year 2016
_chemical_formula_moiety 'C11 H17 N5 O3 Sn'
_chemical_formula_sum 'C11 H17 N5 O3 Sn'
_chemical_formula_weight 385.99
_chemical_name_systematic
;
 ?
;
_space_group_IT_number 14
_symmetry_cell_setting monoclinic
_symmetry_space_group_name_Hall '-P 2ybc'
_symmetry_space_group_name_H-M 'P 1 21/c 1'
_atom_sites_solution_hydrogens geom
_atom_sites_solution_primary direct
_atom_sites_solution_secondary difmap
_audit_creation_method SHELXL-97
_audit_update_record
;
2015-12-31 deposited with the CCDC.
2016-05-11 downloaded from the CCDC.
;
_cell_angle_alpha 90.00
_cell_angle_beta 103.504(5)
_cell_angle_gamma 90.00
_cell_formula_units_Z 4
_cell_length_a 12.117(5)
_cell_length_b 9.762(5)
_cell_length_c 12.936(5)
_cell_measurement_reflns_used 2815
_cell_measurement_temperature 100(2)
_cell_measurement_theta_max 25.44
_cell_measurement_theta_min 2.64
_cell_volume 1487.8(11)
_computing_cell_refinement 'Bruker SMART'
_computing_data_collection 'Bruker SMART'
_computing_data_reduction 'Bruker SAINT'
_computing_molecular_graphics 'Bruker SHELXTL'
_computing_publication_material 'Bruker SHELXTL'
_computing_structure_refinement 'Bruker SHELXTL'
_computing_structure_solution 'Bruker SHELXTL'
_diffrn_ambient_temperature 100(2)
_diffrn_measured_fraction_theta_full 0.996
_diffrn_measured_fraction_theta_max 0.996
_diffrn_measurement_device_type 'CCD area detector'
_diffrn_measurement_method 'phi and omega scans'
_diffrn_radiation_monochromator graphite
_diffrn_radiation_source 'fine-focus sealed tube'
_diffrn_radiation_type MoK\a
_diffrn_radiation_wavelength 0.71069
_diffrn_reflns_av_R_equivalents 0.0272
_diffrn_reflns_av_sigmaI/netI 0.0324
_diffrn_reflns_limit_h_max 14
_diffrn_reflns_limit_h_min -14
_diffrn_reflns_limit_k_max 11
_diffrn_reflns_limit_k_min -11
_diffrn_reflns_limit_l_max 15
_diffrn_reflns_limit_l_min -10
_diffrn_reflns_number 7788
_diffrn_reflns_theta_full 25.50
_diffrn_reflns_theta_max 25.50
_diffrn_reflns_theta_min 1.73
_exptl_absorpt_coefficient_mu 1.732
_exptl_absorpt_correction_T_max 0.785
_exptl_absorpt_correction_T_min 0.766
_exptl_absorpt_correction_type empirical
_exptl_absorpt_process_details sadabs
_exptl_crystal_colour colourless
_exptl_crystal_density_diffrn 1.723
_exptl_crystal_density_method 'not measured'
_exptl_crystal_description bloc
_exptl_crystal_F_000 768
_exptl_crystal_size_max 0.16
_exptl_crystal_size_mid 0.15
_exptl_crystal_size_min 0.14
_refine_diff_density_max 0.950
_refine_diff_density_min -0.488
_refine_diff_density_rms 0.112
_refine_ls_extinction_method none
_refine_ls_goodness_of_fit_ref 1.118
_refine_ls_hydrogen_treatment mixed
_refine_ls_matrix_type full
_refine_ls_number_parameters 188
_refine_ls_number_reflns 2763
_refine_ls_number_restraints 0
_refine_ls_restrained_S_all 1.118
_refine_ls_R_factor_all 0.0455
_refine_ls_R_factor_gt 0.0338
_refine_ls_shift/su_max 0.002
_refine_ls_shift/su_mean 0.000
_refine_ls_structure_factor_coef Fsqd
_refine_ls_weighting_details 'calc w=1/[\s^2^(Fo^2^)+(0.0346P)^2^+3.4965P] where P=(Fo^2^+2Fc^2^)/3'
_refine_ls_weighting_scheme calc
_refine_ls_wR_factor_gt 0.0782
_refine_ls_wR_factor_ref 0.0981
_reflns_number_gt 2278
_reflns_number_total 2763
_reflns_threshold_expression >2sigma(I)
_cod_data_source_file c6ce00719h2.cif
_cod_data_source_block complex3
_cod_depositor_comments 'Adding full bibliography for 7225173--7225177.cif.'
_cod_original_sg_symbol_H-M 'P 21/c'
_cod_database_code 7225175

loop_
_symmetry_equiv_pos_as_xyz
'x, y, z'
'-x, y+1/2, -z+1/2'
'-x, -y, -z'
'x, -y-1/2, z-1/2'

loop_
_atom_site_label
_atom_site_type_symbol
_atom_site_fract_x
_atom_site_fract_y
_atom_site_fract_z
_atom_site_U_iso_or_equiv
_atom_site_adp_type
_atom_site_occupancy
_atom_site_symmetry_multiplicity
_atom_site_calc_flag
_atom_site_refinement_flags
Sn1 Sn 1.04915(3) 0.83010(3) 0.81039(3) 0.04084(14) Uani 1 1 d .
O2 O 1.1014(3) 0.6576(3) 0.9250(3) 0.0394(8) Uani 1 1 d .
O1 O 0.9965(3) 1.0128(3) 0.6909(3) 0.0471(8) Uani 1 1 d .
N1 N 0.5513(4) 0.8748(4) 0.7233(4) 0.0460(11) Uani 1 1 d .
O6 O 0.6457(3) 0.7512(3) 0.6212(3) 0.0513(9) Uani 1 1 d .
C11 C 0.9235(4) 1.0368(5) 0.6084(4) 0.0369(11) Uani 1 1 d .
N7 N 0.6728(3) 1.0337(4) 0.5171(3) 0.0442(10) Uani 1 1 d .
C6 C 0.6109(4) 0.8623(5) 0.6438(4) 0.0414(12) Uani 1 1 d .
N3 N 0.5178(4) 1.1135(4) 0.7089(4) 0.0479(11) Uani 1 1 d .
C10 C 0.8591(4) 0.9181(5) 0.5464(4) 0.0437(12) Uani 1 1 d .
H10A H 0.8409 0.8528 0.5964 0.052 Uiso 1 1 calc R
H10B H 0.9086 0.8724 0.5082 0.052 Uiso 1 1 calc R
N9 N 0.5948(4) 1.2197(4) 0.5729(4) 0.0467(10) Uani 1 1 d .
C5 C 0.6245(4) 0.9919(5) 0.5988(4) 0.0427(11) Uani 1 1 d .
C2 C 0.5068(4) 0.9945(5) 0.7537(5) 0.0467(12) Uani 1 1 d .
C9 C 0.7499(4) 0.9573(5) 0.4673(4) 0.0447(12) Uani 1 1 d .
H9A H 0.7682 1.0125 0.4112 0.054 Uiso 1 1 calc R
H9B H 0.7122 0.8749 0.4351 0.054 Uiso 1 1 calc R
C8 C 0.6527(4) 1.1699(5) 0.5067(4) 0.0466(12) Uani 1 1 d .
H8 H 0.6776 1.2238 0.4574 0.056 Uiso 1 1 calc R
C4 C 0.5769(4) 1.1081(5) 0.6312(4) 0.0430(12) Uani 1 1 d .
N2 N 0.4489(5) 0.9861(5) 0.8290(4) 0.0732(16) Uani 1 1 d .
H2A H 0.4185 1.0583 0.8485 0.088 Uiso 1 1 calc R
H2B H 0.4418 0.9084 0.8581 0.088 Uiso 1 1 calc R
C13 C 1.1272(5) 0.7379(6) 0.6980(5) 0.0599(16) Uani 1 1 d .
H13A H 1.1510 0.8077 0.6556 0.090 Uiso 1 1 calc R
H13B H 1.0740 0.6781 0.6528 0.090 Uiso 1 1 calc R
H13C H 1.1920 0.6861 0.7343 0.090 Uiso 1 1 calc R
C14 C 1.1486(6) 0.9706(6) 0.9179(5) 0.0622(16) Uani 1 1 d .
H14A H 1.1753 0.9273 0.9857 0.093 Uiso 1 1 calc R
H14B H 1.1033 1.0489 0.9257 0.093 Uiso 1 1 calc R
H14C H 1.2123 0.9993 0.8909 0.093 Uiso 1 1 calc R
C12 C 0.8773(5) 0.8164(6) 0.8191(5) 0.0536(14) Uani 1 1 d .
H12A H 0.8729 0.8175 0.8922 0.080 Uiso 1 1 calc R
H12B H 0.8452 0.7327 0.7864 0.080 Uiso 1 1 calc R
H12C H 0.8358 0.8928 0.7825 0.080 Uiso 1 1 calc R
H1 H 0.534(4) 0.801(6) 0.746(4) 0.047(16) Uiso 1 1 d .

loop_
_atom_site_aniso_label
_atom_site_aniso_U_11
_atom_site_aniso_U_22
_atom_site_aniso_U_33
_atom_site_aniso_U_23
_atom_site_aniso_U_13
_atom_site_aniso_U_12
Sn1 0.0516(2) 0.0269(2) 0.0446(2) 0.00046(15) 0.01252(16) 0.00107(15)
O2 0.055(2) 0.0232(17) 0.0388(18) -0.0007(14) 0.0084(15) 0.0027(15)
O1 0.068(2) 0.0259(18) 0.043(2) 0.0031(15) 0.0063(17) -0.0047(17)
N1 0.057(3) 0.021(2) 0.067(3) 0.003(2) 0.027(2) 0.0000(19)
O6 0.057(2) 0.0259(19) 0.079(3) -0.0020(17) 0.032(2) 0.0005(16)
C11 0.047(3) 0.029(3) 0.040(3) 0.001(2) 0.021(2) -0.004(2)
N7 0.044(2) 0.031(2) 0.059(3) -0.0009(19) 0.015(2) -0.0029(18)
C6 0.040(3) 0.030(3) 0.056(3) -0.005(2) 0.015(2) 0.000(2)
N3 0.058(3) 0.028(2) 0.067(3) 0.001(2) 0.032(2) 0.000(2)
C10 0.049(3) 0.037(3) 0.049(3) -0.011(2) 0.021(2) 0.000(2)
N9 0.057(3) 0.029(2) 0.060(3) 0.003(2) 0.025(2) 0.000(2)
C5 0.042(3) 0.034(3) 0.055(3) 0.000(2) 0.018(2) -0.003(2)
C2 0.047(3) 0.030(3) 0.068(3) -0.001(2) 0.023(3) 0.000(2)
C9 0.050(3) 0.036(3) 0.052(3) -0.010(2) 0.019(2) -0.005(2)
C8 0.051(3) 0.035(3) 0.056(3) 0.003(2) 0.014(3) -0.005(2)
C4 0.043(3) 0.026(2) 0.062(3) -0.005(2) 0.016(2) 0.000(2)
N2 0.105(4) 0.031(3) 0.106(4) 0.008(3) 0.070(4) 0.012(3)
C13 0.079(4) 0.049(3) 0.060(4) 0.007(3) 0.033(3) 0.014(3)
C14 0.079(4) 0.042(3) 0.058(4) -0.002(3) 0.001(3) -0.011(3)
C12 0.056(3) 0.047(3) 0.060(4) 0.012(3) 0.019(3) 0.005(3)

loop_
_atom_type_symbol
_atom_type_description
_atom_type_scat_dispersion_real
_atom_type_scat_dispersion_imag
_atom_type_scat_source
C C 0.0033 0.0016 'International Tables Vol C Tables 4.2.6.8 and 6.1.1.4'
H H 0.0000 0.0000 'International Tables Vol C Tables 4.2.6.8 and 6.1.1.4'
N N 0.0061 0.0033 'International Tables Vol C Tables 4.2.6.8 and 6.1.1.4'
O O 0.0106 0.0060 'International Tables Vol C Tables 4.2.6.8 and 6.1.1.4'
Sn Sn -0.6537 1.4246 'International Tables Vol C Tables 4.2.6.8 and 6.1.1.4'

loop_
_geom_angle_atom_site_label_1
_geom_angle_atom_site_label_2
_geom_angle_atom_site_label_3
_geom_angle
_geom_angle_site_symmetry_1
_geom_angle_site_symmetry_3
C13 Sn1 C12 127.9(3) . .
C13 Sn1 C14 116.8(3) . .
C12 Sn1 C14 115.0(2) . .
C13 Sn1 O2 91.87(18) . .
C12 Sn1 O2 92.69(17) . .
C14 Sn1 O2 91.33(19) . .
C13 Sn1 O1 88.10(19) . .
C12 Sn1 O1 87.91(18) . .
C14 Sn1 O1 88.03(19) . .
O2 Sn1 O1 179.27(13) . .
C11 O2 Sn1 117.8(3) 2_746 .
C11 O1 Sn1 137.7(3) . .
C2 N1 C6 126.0(5) . .
C2 N1 H1 119(4) . .
C6 N1 H1 114(4) . .
O1 C11 O2 122.3(4) . 2_756
O1 C11 C10 119.1(4) . .
O2 C11 C10 118.5(4) 2_756 .
C8 N7 C5 105.5(4) . .
C8 N7 C9 125.3(4) . .
C5 N7 C9 128.0(4) . .
O6 C6 N1 121.4(5) . .
O6 C6 C5 127.8(5) . .
N1 C6 C5 110.8(4) . .
C2 N3 C4 114.4(4) . .
C11 C10 C9 115.0(4) . .
C11 C10 H10A 108.5 . .
C9 C10 H10A 108.5 . .
C11 C10 H10B 108.5 . .
C9 C10 H10B 108.5 . .
H10A C10 H10B 107.5 . .
C8 N9 C4 104.0(4) . .
C4 C5 N7 105.7(4) . .
C4 C5 C6 120.8(5) . .
N7 C5 C6 133.4(5) . .
N3 C2 N2 120.0(5) . .
N3 C2 N1 122.3(5) . .
N2 C2 N1 117.7(5) . .
N7 C9 C10 112.2(4) . .
N7 C9 H9A 109.2 . .
C10 C9 H9A 109.2 . .
N7 C9 H9B 109.2 . .
C10 C9 H9B 109.2 . .
H9A C9 H9B 107.9 . .
N9 C8 N7 114.1(5) . .
N9 C8 H8 122.9 . .
N7 C8 H8 122.9 . .
N3 C4 N9 123.5(4) . .
N3 C4 C5 125.7(5) . .
N9 C4 C5 110.7(5) . .
C2 N2 H2A 120.0 . .
C2 N2 H2B 120.0 . .
H2A N2 H2B 120.0 . .
Sn1 C13 H13A 109.5 . .
Sn1 C13 H13B 109.5 . .
H13A C13 H13B 109.5 . .
Sn1 C13 H13C 109.5 . .
H13A C13 H13C 109.5 . .
H13B C13 H13C 109.5 . .
Sn1 C14 H14A 109.5 . .
Sn1 C14 H14B 109.5 . .
H14A C14 H14B 109.5 . .
Sn1 C14 H14C 109.5 . .
H14A C14 H14C 109.5 . .
H14B C14 H14C 109.5 . .
Sn1 C12 H12A 109.5 . .
Sn1 C12 H12B 109.5 . .
H12A C12 H12B 109.5 . .
Sn1 C12 H12C 109.5 . .
H12A C12 H12C 109.5 . .
H12B C12 H12C 109.5 . .

loop_
_geom_bond_atom_site_label_1
_geom_bond_atom_site_label_2
_geom_bond_distance
_geom_bond_site_symmetry_2
Sn1 C13 2.112(5) .
Sn1 C12 2.116(6) .
Sn1 C14 2.118(5) .
Sn1 O2 2.235(3) .
Sn1 O1 2.348(3) .
O2 C11 1.268(5) 2_746
O1 C11 1.239(6) .
N1 C2 1.381(7) .
N1 C6 1.393(7) .
N1 H1 0.82(6) .
O6 C6 1.224(6) .
C11 O2 1.268(5) 2_756
C11 C10 1.518(7) .
N7 C8 1.353(6) .
N7 C5 1.384(6) .
N7 C9 1.457(6) .
C6 C5 1.418(7) .
N3 C2 1.319(7) .
N3 C4 1.364(6) .
C10 C9 1.520(7) .
C10 H10A 0.9700 .
C10 H10B 0.9700 .
N9 C8 1.319(7) .
N9 C4 1.371(7) .
C5 C4 1.381(7) .
C2 N2 1.330(7) .
C9 H9A 0.9700 .
C9 H9B 0.9700 .
C8 H8 0.9300 .
N2 H2A 0.8600 .
N2 H2B 0.8600 .
C13 H13A 0.9600 .
C13 H13B 0.9600 .
C13 H13C 0.9600 .
C14 H14A 0.9600 .
C14 H14B 0.9600 .
C14 H14C 0.9600 .
C12 H12A 0.9600 .
C12 H12B 0.9600 .
C12 H12C 0.9600 .
